data_4001645
loop_
_publ_author_name
'Kim, Chunki'
'Liu, Jianhua'
'Lin, Jason'
'Tamayo, Arnold B.'
'Walker, Bright'
'Wu, Guang'
'Nguyen, Thuc-Quyen'

_publ_section_title
;
 Influence of Structural Variation on the Solid-State Properties of
 Diketopyrrolopyrrole-Based Oligophenylenethiophenes: Single-Crystal
 Structures, Thermal Properties, Optical Bandgaps, Energy Levels, Film
 Morphology, and Hole Mobility
;
_journal_issue 10
_journal_name_full 'Chemistry of Materials'
_journal_page_first 1699
_journal_paper_doi 10.1021/cm202852f
_journal_volume 24
_journal_year 2012
_chemical_formula_sum 'C66 H72 N2 O2 S6'
_chemical_formula_weight 1117.62
_chemical_name_systematic
; 
 ? 
;
_space_group_IT_number 14
_symmetry_cell_setting monoclinic
_symmetry_space_group_name_Hall '-P 2ybc'
_symmetry_space_group_name_H-M 'P 1 21/c 1'
_atom_sites_solution_hydrogens geom
_atom_sites_solution_primary direct
_atom_sites_solution_secondary difmap
_audit_creation_method SHELXL-97
_cell_angle_alpha 90.00
_cell_angle_beta 96.944(6)
_cell_angle_gamma 90.00
_cell_formula_units_Z 2
_cell_length_a 19.4619(18)
_cell_length_b 15.0990(13)
_cell_length_c 9.8470(7)
_cell_measurement_temperature 100(2)
_cell_volume 2872.4(4)
_computing_structure_refinement 'SHELXL-97 (Sheldrick, 2008)'
_computing_structure_solution 'SHELXS-97 (Sheldrick, 2008)'
_diffrn_ambient_temperature 100(2)
_diffrn_measured_fraction_theta_full 0.992
_diffrn_measured_fraction_theta_max 0.992
_diffrn_measurement_device_type 'Kappa APex II'
_diffrn_measurement_method 'Omega scan'
_diffrn_radiation_monochromator graphite
_diffrn_radiation_source 'fine-focus sealed tube'
_diffrn_radiation_type MoK\a
_diffrn_radiation_wavelength 0.71073
_diffrn_reflns_av_R_equivalents 0.1114
_diffrn_reflns_av_sigmaI/netI 0.1390
_diffrn_reflns_limit_h_max 22
_diffrn_reflns_limit_h_min -17
_diffrn_reflns_limit_k_max 16
_diffrn_reflns_limit_k_min -17
_diffrn_reflns_limit_l_max 11
_diffrn_reflns_limit_l_min -11
_diffrn_reflns_number 11152
_diffrn_reflns_theta_full 24.05
_diffrn_reflns_theta_max 24.05
_diffrn_reflns_theta_min 1.05
_exptl_absorpt_coefficient_mu 0.285
_exptl_absorpt_correction_T_max 0.7450
_exptl_absorpt_correction_T_min 0.4057
_exptl_absorpt_correction_type multi-scan
_exptl_absorpt_process_details Sadabs
_exptl_crystal_colour dark_red
_exptl_crystal_density_diffrn 1.292
_exptl_crystal_density_method 'not measured'
_exptl_crystal_description plate
_exptl_crystal_F_000 1188
_exptl_crystal_size_max 0.4
_exptl_crystal_size_mid 0.1
_exptl_crystal_size_min 0.05
_refine_diff_density_max 0.725
_refine_diff_density_min -0.554
_refine_diff_density_rms 0.115
_refine_ls_extinction_method none
_refine_ls_goodness_of_fit_ref 0.975
_refine_ls_hydrogen_treatment constr
_refine_ls_matrix_type full
_refine_ls_number_parameters 345
_refine_ls_number_reflns 4506
_refine_ls_number_restraints 0
_refine_ls_restrained_S_all 0.975
_refine_ls_R_factor_all 0.1517
_refine_ls_R_factor_gt 0.0657
_refine_ls_shift/su_max 0.000
_refine_ls_shift/su_mean 0.000
_refine_ls_structure_factor_coef Fsqd
_refine_ls_weighting_details 'calc w=1/[\s^2^(Fo^2^)+(0.1000P)^2^+0.0000P] where P=(Fo^2^+2Fc^2^)/3'
_refine_ls_weighting_scheme calc
_refine_ls_wR_factor_gt 0.1519
_refine_ls_wR_factor_ref 0.1979
_reflns_number_gt 2372
_reflns_number_total 4506
_reflns_threshold_expression >2sigma(I)
_cod_data_source_file cm202852f_si_003.cif
_cod_data_source_block C6PT3C6
_cod_depositor_comments
;
The following automatic conversions were performed:

'_exptl_absorpt_correction_type' value 'Multi-scan' changed to
'multi-scan' according to
/home/saulius/struct/CIF-dictionaries/cif_core.dic dictionary named
'cif_core.dic' version 2.4.1 from 2010-06-29.

Automatic conversion script
Id: cif_fix_values 1715 2011-07-08 13:25:40Z adriana 
;
_cod_original_sg_symbol_H-M P2(1)/C
_cod_database_code 4001645

loop_
_symmetry_equiv_pos_as_xyz
'x, y, z'
'-x, y+1/2, -z+1/2'
'-x, -y, -z'
'x, -y-1/2, z-1/2'

loop_
_atom_site_label
_atom_site_type_symbol
_atom_site_fract_x
_atom_site_fract_y
_atom_site_fract_z
_atom_site_U_iso_or_equiv
_atom_site_adp_type
_atom_site_occupancy
_atom_site_symmetry_multiplicity
_atom_site_calc_flag
_atom_site_refinement_flags
S1 S 0.83043(8) 0.02694(9) 1.17166(13) 0.0256(4) Uani 1 1 d .
S2 S 0.79431(8) 0.14300(9) 0.76262(13) 0.0242(4) Uani 1 1 d .
S3 S 0.66314(9) 0.01713(10) 0.42488(14) 0.0319(5) Uani 1 1 d .
O1 O 1.0202(2) 0.1850(2) 1.9120(3) 0.0241(10) Uani 1 1 d .
C2 C 0.9942(3) 0.0270(3) 1.9415(5) 0.0185(13) Uani 1 1 d .
N1 N 0.9508(2) -0.1072(3) 1.8851(4) 0.0206(11) Uani 1 1 d .
C17 C 0.7359(3) 0.0750(4) 0.6662(5) 0.0229(14) Uani 1 1 d .
C1 C 0.9603(3) -0.0226(4) 1.8344(5) 0.0210(13) Uani 1 1 d .
C9 C 0.9733(3) 0.0766(3) 1.6406(5) 0.0216(13) Uani 1 1 d .
H9 H 1.0105 0.1043 1.6964 0.026 Uiso 1 1 calc R
C20 C 0.6890(3) 0.1622(4) 0.3107(6) 0.0295(15) Uani 1 1 d .
H20 H 0.6911 0.2078 0.2449 0.035 Uiso 1 1 calc R
C12 C 0.8708(3) 0.1730(4) 1.0780(5) 0.0253(14) Uani 1 1 d .
H12 H 0.8780 0.2210 1.0189 0.030 Uiso 1 1 calc R
C4 C 0.9385(3) 0.0061(3) 1.6940(5) 0.0207(13) Uani 1 1 d .
C13 C 0.8322(3) 0.1001(4) 1.0369(5) 0.0223(13) Uani 1 1 d .
C19 C 0.7211(3) 0.1691(4) 0.4484(5) 0.0251(14) Uani 1 1 d .
H19 H 0.7461 0.2198 0.4839 0.030 Uiso 1 1 calc R
C16 C 0.7184(3) 0.0043(4) 0.7404(5) 0.0285(15) Uani 1 1 d .
H16 H 0.6875 -0.0410 0.7044 0.034 Uiso 1 1 calc R
C10 C 0.8817(3) 0.0962(4) 1.2820(5) 0.0203(13) Uani 1 1 d .
C7 C 0.9003(3) 0.0674(3) 1.4251(5) 0.0191(13) Uani 1 1 d .
C11 C 0.8989(3) 0.1701(4) 1.2163(5) 0.0224(14) Uani 1 1 d .
H11 H 0.9272 0.2157 1.2595 0.027 Uiso 1 1 calc R
C8 C 0.9551(3) 0.1068(3) 1.5089(5) 0.0216(14) Uani 1 1 d .
H8 H 0.9799 0.1545 1.4750 0.026 Uiso 1 1 calc R
C23 C 0.6138(3) 0.1169(4) 0.0323(5) 0.0299(15) Uani 1 1 d .
H23A H 0.6615 0.1248 0.0090 0.036 Uiso 1 1 calc R
H23B H 0.5965 0.1755 0.0584 0.036 Uiso 1 1 calc R
C3 C 1.0201(3) 0.1148(4) 1.9751(5) 0.0200(13) Uani 1 1 d .
C18 C 0.7121(3) 0.0948(4) 0.5239(5) 0.0253(14) Uani 1 1 d .
C15 C 0.7507(3) 0.0052(4) 0.8757(5) 0.0292(15) Uani 1 1 d .
H15 H 0.7434 -0.0393 0.9406 0.035 Uiso 1 1 calc R
C6 C 0.8640(3) -0.0008(4) 1.4789(5) 0.0249(14) Uani 1 1 d .
H6 H 0.8259 -0.0271 1.4241 0.030 Uiso 1 1 calc R
C21 C 0.6554(3) 0.0850(4) 0.2824(5) 0.0277(15) Uani 1 1 d .
C14 C 0.7938(3) 0.0763(4) 0.9059(5) 0.0224(14) Uani 1 1 d .
C5 C 0.8824(3) -0.0313(4) 1.6114(5) 0.0231(14) Uani 1 1 d .
H5 H 0.8567 -0.0779 1.6461 0.028 Uiso 1 1 calc R
C28 C 0.9248(3) -0.1869(3) 1.8133(5) 0.0244(14) Uani 1 1 d .
H28A H 0.9547 -0.2376 1.8456 0.029 Uiso 1 1 calc R
H28B H 0.9275 -0.1794 1.7142 0.029 Uiso 1 1 calc R
C22 C 0.6146(4) 0.0535(4) 0.1519(6) 0.0393(18) Uani 1 1 d .
H22A H 0.5662 0.0427 0.1694 0.047 Uiso 1 1 calc R
H22B H 0.6340 -0.0037 0.1258 0.047 Uiso 1 1 calc R
C29 C 0.8503(3) -0.2077(4) 1.8352(5) 0.0262(14) Uani 1 1 d .
H29A H 0.8483 -0.2210 1.9331 0.031 Uiso 1 1 calc R
H29B H 0.8211 -0.1550 1.8111 0.031 Uiso 1 1 calc R
C25 C 0.5650(4) 0.1390(4) -0.2208(5) 0.0351(16) Uani 1 1 d .
H25A H 0.5447 0.1974 -0.2028 0.042 Uiso 1 1 calc R
H25B H 0.6128 0.1491 -0.2425 0.042 Uiso 1 1 calc R
C27 C 0.5166(4) 0.1546(5) -0.4724(6) 0.051(2) Uani 1 1 d .
H27A H 0.4928 0.2099 -0.4549 0.076 Uiso 1 1 calc R
H27B H 0.4903 0.1231 -0.5487 0.076 Uiso 1 1 calc R
H27C H 0.5631 0.1680 -0.4955 0.076 Uiso 1 1 calc R
C24 C 0.5674(3) 0.0817(4) -0.0924(5) 0.0359(17) Uani 1 1 d .
H24A H 0.5838 0.0218 -0.1141 0.043 Uiso 1 1 calc R
H24B H 0.5198 0.0754 -0.0682 0.043 Uiso 1 1 calc R
C30 C 0.8215(4) -0.2854(4) 1.7500(7) 0.0422(18) Uani 1 1 d .
H30A H 0.8535 -0.3362 1.7675 0.051 Uiso 1 1 calc R
H30B H 0.8198 -0.2697 1.6520 0.051 Uiso 1 1 calc R
C26 C 0.5224(4) 0.0961(5) -0.3434(6) 0.049(2) Uani 1 1 d .
H26A H 0.4754 0.0835 -0.3198 0.059 Uiso 1 1 calc R
H26B H 0.5440 0.0389 -0.3635 0.059 Uiso 1 1 calc R
C31 C 0.7501(4) -0.3139(5) 1.7778(9) 0.059(2) Uani 1 1 d .
H31A H 0.7520 -0.3295 1.8758 0.071 Uiso 1 1 calc R
H31B H 0.7372 -0.3681 1.7241 0.071 Uiso 1 1 calc R
C32 C 0.6935(4) -0.2448(5) 1.7437(11) 0.080(3) Uani 1 1 d .
H32A H 0.7030 -0.1945 1.8077 0.096 Uiso 1 1 calc R
H32B H 0.6970 -0.2223 1.6504 0.096 Uiso 1 1 calc R
C33 C 0.6234(6) -0.2734(7) 1.7493(14) 0.131(5) Uani 1 1 d .
H33A H 0.6095 -0.3138 1.6731 0.196 Uiso 1 1 calc R
H33B H 0.5927 -0.2217 1.7425 0.196 Uiso 1 1 calc R
H33C H 0.6203 -0.3040 1.8361 0.196 Uiso 1 1 calc R

loop_
_atom_site_aniso_label
_atom_site_aniso_U_11
_atom_site_aniso_U_22
_atom_site_aniso_U_33
_atom_site_aniso_U_23
_atom_site_aniso_U_13
_atom_site_aniso_U_12
S1 0.0374(10) 0.0235(8) 0.0149(7) 0.0022(6) -0.0012(6) -0.0026(7)
S2 0.0334(10) 0.0241(8) 0.0144(7) 0.0000(6) 0.0001(6) -0.0018(7)
S3 0.0442(11) 0.0291(9) 0.0202(7) 0.0024(7) -0.0046(7) -0.0077(8)
O1 0.042(3) 0.014(2) 0.0158(19) -0.0009(17) 0.0015(18) -0.0043(18)
C2 0.027(4) 0.016(3) 0.013(3) 0.003(2) 0.004(2) 0.006(3)
N1 0.037(3) 0.015(2) 0.009(2) -0.0034(19) 0.001(2) -0.001(2)
C17 0.026(4) 0.027(3) 0.015(3) -0.004(3) -0.003(3) 0.005(3)
C1 0.026(4) 0.023(3) 0.015(3) -0.001(3) 0.005(3) -0.001(3)
C9 0.031(4) 0.020(3) 0.014(3) -0.005(2) 0.003(3) 0.003(3)
C20 0.037(4) 0.030(4) 0.022(3) 0.003(3) 0.002(3) -0.003(3)
C12 0.036(4) 0.024(3) 0.017(3) 0.004(3) 0.006(3) 0.004(3)
C4 0.029(4) 0.019(3) 0.014(3) -0.003(2) 0.004(3) 0.002(3)
C13 0.029(4) 0.027(3) 0.012(3) 0.001(2) 0.005(3) 0.003(3)
C19 0.027(4) 0.027(3) 0.021(3) -0.005(3) 0.000(3) -0.006(3)
C16 0.041(4) 0.021(3) 0.022(3) -0.001(3) -0.003(3) -0.001(3)
C10 0.024(4) 0.020(3) 0.017(3) -0.004(2) 0.004(2) 0.000(3)
C7 0.027(4) 0.016(3) 0.016(3) -0.004(2) 0.006(3) 0.002(3)
C11 0.026(4) 0.025(3) 0.015(3) 0.001(2) -0.001(3) 0.001(3)
C8 0.037(4) 0.015(3) 0.013(3) -0.001(2) 0.003(3) 0.003(3)
C23 0.032(4) 0.034(4) 0.022(3) -0.001(3) 0.000(3) -0.005(3)
C3 0.024(4) 0.022(3) 0.014(3) -0.001(3) 0.005(2) -0.001(3)
C18 0.028(4) 0.027(3) 0.020(3) -0.004(3) 0.002(3) 0.001(3)
C15 0.044(4) 0.026(3) 0.017(3) 0.002(3) -0.001(3) -0.003(3)
C6 0.031(4) 0.026(3) 0.018(3) -0.002(3) 0.003(3) -0.002(3)
C21 0.036(4) 0.030(4) 0.016(3) 0.003(3) -0.001(3) -0.001(3)
C14 0.028(4) 0.025(3) 0.014(3) 0.004(3) 0.003(3) 0.007(3)
C5 0.028(4) 0.022(3) 0.020(3) 0.002(3) 0.004(3) 0.001(3)
C28 0.040(4) 0.016(3) 0.017(3) -0.003(2) 0.003(3) 0.004(3)
C22 0.051(5) 0.046(4) 0.018(3) 0.006(3) -0.003(3) -0.014(3)
C29 0.039(4) 0.028(3) 0.012(3) 0.001(3) 0.003(3) -0.006(3)
C25 0.047(5) 0.039(4) 0.018(3) 0.000(3) 0.003(3) -0.005(3)
C27 0.070(6) 0.054(5) 0.025(3) 0.005(3) -0.007(4) -0.019(4)
C24 0.040(4) 0.045(4) 0.021(3) 0.008(3) -0.003(3) -0.012(3)
C30 0.042(5) 0.037(4) 0.048(4) -0.023(3) 0.009(3) -0.009(3)
C26 0.079(6) 0.049(4) 0.016(3) 0.007(3) -0.009(3) -0.022(4)
C31 0.036(5) 0.046(4) 0.097(6) -0.032(4) 0.010(4) -0.007(4)
C32 0.029(5) 0.054(5) 0.157(10) -0.026(6) 0.017(5) -0.008(4)
C33 0.093(10) 0.082(8) 0.213(15) 0.003(9) 0.003(9) 0.002(7)

loop_
_atom_type_symbol
_atom_type_description
_atom_type_scat_dispersion_real
_atom_type_scat_dispersion_imag
_atom_type_scat_source
C C 0.0033 0.0016 'International Tables Vol C Tables 4.2.6.8 and 6.1.1.4'
H H 0.0000 0.0000 'International Tables Vol C Tables 4.2.6.8 and 6.1.1.4'
N N 0.0061 0.0033 'International Tables Vol C Tables 4.2.6.8 and 6.1.1.4'
O O 0.0106 0.0060 'International Tables Vol C Tables 4.2.6.8 and 6.1.1.4'
S S 0.1246 0.1234 'International Tables Vol C Tables 4.2.6.8 and 6.1.1.4'

loop_
_geom_angle_atom_site_label_1
_geom_angle_atom_site_label_2
_geom_angle_atom_site_label_3
_geom_angle
_geom_angle_site_symmetry_1
_geom_angle_site_symmetry_3
C13 S1 C10 91.9(3) . .
C17 S2 C14 91.9(3) . .
C21 S3 C18 92.5(3) . .
C1 C2 C2 108.8(6) . 3_759
C1 C2 C3 142.0(5) . .
C2 C2 C3 109.2(6) 3_759 .
C1 N1 C3 111.5(4) . 3_759
C1 N1 C28 129.7(4) . .
C3 N1 C28 118.3(4) 3_759 .
C16 C17 C18 127.5(5) . .
C16 C17 S2 111.2(4) . .
C18 C17 S2 121.3(4) . .
N1 C1 C2 107.0(4) . .
N1 C1 C4 125.2(5) . .
C2 C1 C4 127.8(5) . .
C8 C9 C4 121.6(5) . .
C21 C20 C19 113.9(5) . .
C13 C12 C11 113.3(5) . .
C9 C4 C5 117.9(5) . .
C9 C4 C1 118.9(5) . .
C5 C4 C1 123.2(5) . .
C12 C13 C14 131.7(5) . .
C12 C13 S1 110.4(4) . .
C14 C13 S1 117.8(4) . .
C18 C19 C20 112.7(5) . .
C17 C16 C15 112.9(5) . .
C11 C10 C7 130.8(5) . .
C11 C10 S1 110.8(4) . .
C7 C10 S1 118.5(4) . .
C6 C7 C8 118.4(5) . .
C6 C7 C10 120.4(5) . .
C8 C7 C10 121.2(5) . .
C10 C11 C12 113.6(5) . .
C9 C8 C7 120.3(5) . .
C22 C23 C24 110.7(5) . .
O1 C3 N1 122.2(5) . 3_759
O1 C3 C2 134.3(5) . .
N1 C3 C2 103.4(4) 3_759 .
C19 C18 C17 130.2(5) . .
C19 C18 S3 110.3(4) . .
C17 C18 S3 119.5(4) . .
C14 C15 C16 113.9(5) . .
C5 C6 C7 121.3(5) . .
C20 C21 C22 130.0(5) . .
C20 C21 S3 110.6(4) . .
C22 C21 S3 119.4(4) . .
C15 C14 C13 128.3(5) . .
C15 C14 S2 110.0(4) . .
C13 C14 S2 121.7(4) . .
C6 C5 C4 120.5(5) . .
N1 C28 C29 112.5(4) . .
C21 C22 C23 114.7(5) . .
C30 C29 C28 112.2(5) . .
C26 C25 C24 111.9(5) . .
C25 C24 C23 115.0(5) . .
C29 C30 C31 114.1(6) . .
C25 C26 C27 112.8(5) . .
C30 C31 C32 114.9(7) . .
C33 C32 C31 116.8(8) . .

loop_
_geom_bond_atom_site_label_1
_geom_bond_atom_site_label_2
_geom_bond_distance
_geom_bond_site_symmetry_2
S1 C13 1.729(5) .
S1 C10 1.734(5) .
S2 C17 1.728(6) .
S2 C14 1.734(5) .
S3 C21 1.730(5) .
S3 C18 1.734(6) .
O1 C3 1.228(6) .
C2 C1 1.393(7) .
C2 C2 1.407(10) 3_759
C2 C3 1.443(7) .
N1 C1 1.390(7) .
N1 C3 1.429(6) 3_759
N1 C28 1.456(6) .
C17 C16 1.360(8) .
C17 C18 1.453(7) .
C1 C4 1.462(7) .
C9 C8 1.380(7) .
C9 C4 1.398(8) .
C20 C21 1.348(8) .
C20 C19 1.427(8) .
C12 C13 1.367(8) .
C12 C11 1.405(7) .
C4 C5 1.399(8) .
C13 C14 1.456(7) .
C19 C18 1.369(7) .
C16 C15 1.403(7) .
C10 C11 1.352(7) .
C10 C7 1.477(7) .
C7 C6 1.389(7) .
C7 C8 1.401(7) .
C23 C22 1.516(8) .
C23 C24 1.529(7) .
C3 N1 1.429(6) 3_759
C15 C14 1.372(8) .
C6 C5 1.388(7) .
C21 C22 1.505(8) .
C28 C29 1.524(8) .
C29 C30 1.510(8) .
C25 C26 1.524(8) .
C25 C24 1.529(8) .
C27 C26 1.540(8) .
C30 C31 1.510(10) .
C31 C32 1.525(10) .
C32 C33 1.438(13) .
